data_2001199
loop_
_publ_author_name
'Starynowicz, P.'

_publ_contact_author
;
           P. Starynowicz
           Institute of Chemistry
           University of Wroc\/law
           14 Joliot-Curie Str.
           50-383 Wroc\/law
           Poland
;
_publ_section_title
;Structure of ethylenediammonium
 <i>catena</i>-poly[tris(2-pyridinecarboxylato-\k<i>N</i>,\k<i>O</i>)holmate-\m-2-pyridinecarboxylato-\k<i>N</i>,\k<i>O</i>:\k<i>O</i>']hexahydrate
;
_journal_issue 11
_journal_name_full 'Acta Crystallographica Section C'
_journal_page_first 1895
_journal_page_last 1897
_journal_paper_doi 10.1107/S0108270193004603
_journal_volume 49
_journal_year 1993
_chemical_formula_sum 'C50 H54 Ho2 N10 O22'
_chemical_formula_weight 5907.6
_chemical_name_systematic
;
Ethylenediammonium catena-Poly[\m-(2-pyridinecarboxylato-\kN,\kO:\kO')-
-tris(pyridinecarboxylato-\kN,\kO)holmate] Hexahydrate
;
_space_group_IT_number 9
_symmetry_cell_setting monoclinic
_symmetry_space_group_name_Hall 'C -2yc'
_symmetry_space_group_name_H-M 'C 1 c 1'
_cell_angle_alpha 90.
_cell_angle_beta 99.56(4)
_cell_angle_gamma 90.
_cell_formula_units_Z 4
_cell_length_a 13.518(9)
_cell_length_b 21.496(10)
_cell_length_c 20.055(10)
_cell_measurement_reflns_used 15
_cell_measurement_temperature 299.0(10)
_cell_measurement_theta_max 12
_cell_measurement_theta_min 8.5
_cell_volume 5747(6)
_computing_data_collection 'Syntex P2~1~ software (Syntex, 1973)'
_computing_data_reduction 'locally modified XTL/XTLE programs (Syntex, 1976)'
_computing_publication_material 'locally modified XTL/XTLE programs (Syntex, 1976)'
_computing_structure_refinement
;
SHELX76  (Sheldrick, 1976). Absorption corrections from locally modified
 ABSORB (Ugozzoli, 1987)
;
_diffrn_ambient_temperature 299.0(10)
_diffrn_measurement_device 'Syntex P21 computer-controlled four-cicle diffractometer'
_diffrn_measurement_method \w/2\q
_diffrn_radiation_monochromator graphite
_diffrn_radiation_source 'X-ray tube'
_diffrn_radiation_type 'Mo K\a'
_diffrn_radiation_wavelength 0.71069
_diffrn_reflns_av_R_equivalents 0.0251
_diffrn_reflns_limit_h_max 27
_diffrn_reflns_limit_h_min -28
_diffrn_reflns_limit_k_max 30
_diffrn_reflns_limit_k_min 0
_diffrn_reflns_limit_l_max 18
_diffrn_reflns_limit_l_min 0
_diffrn_reflns_number 6109
_diffrn_reflns_theta_max 30
_diffrn_reflns_theta_min 2
_diffrn_standards_decay_% 2.6
_diffrn_standards_interval_count 50
_diffrn_standards_number 2
_exptl_absorpt_coefficient_mu 2.93
_exptl_absorpt_correction_T_max 1.213
_exptl_absorpt_correction_T_min 0.500
_exptl_absorpt_correction_type refdelf
_exptl_absorpt_process_details
;
 program used: locally modified ABSORB [Ugozzoli, 1987; Comput. Chem. 11(2),
  109-120], corrections between 0.500 and 1.213
;
_exptl_crystal_colour yellow
_exptl_crystal_density_diffrn 1.707(2)
_exptl_crystal_description parallelepiped
_exptl_crystal_F_000 2936
_exptl_crystal_size_max 0.4
_exptl_crystal_size_mid 0.35
_exptl_crystal_size_min 0.3
_refine_diff_density_max 0.496
_refine_diff_density_min -0.853
_refine_ls_extinction_method none
_refine_ls_goodness_of_fit_obs XX
_refine_ls_hydrogen_treatment refxyz
_refine_ls_number_constraints 90
_refine_ls_number_parameters 786
_refine_ls_number_reflns 5401
_refine_ls_number_restraints 9
_refine_ls_R_factor_obs 0.0308
_refine_ls_shift/esd_max 0.004
_refine_ls_structure_factor_coef F
_refine_ls_weighting_details w=1/\s^2^(F~o~)
_refine_ls_weighting_scheme calc
_refine_ls_wR_factor_obs 0.0305
_reflns_number_observed 5417
_reflns_number_total XX
_reflns_observed_criterion F_>_6_sigma(F)
_cod_data_source_file ab1068.cif
_cod_data_source_block default
_cod_depositor_comments
;
 Adding the _atom_site_type_symbol data item.

 Antanas Vaitkus,
 2017-01-30

The following automatic conversions were performed:

'_refine_ls_weighting_scheme' value 'calc w=1/\s^2^(F~o~)' was
changed to 'calc'. New tag '_refine_ls_weighting_details' was
created. The value of the new tag was set to 'w=1/\s^2^(F~o~)'.

Automatic conversion script
Id: cif_fix_values 3143 2015-03-26 13:38:13Z robertas 
;
_cod_original_sg_symbol_H-M Cc
_cod_database_code 2001199

loop_
_symmetry_equiv_pos_as_xyz
x,y,z
x,-y,0.5+z
0.5+x,0.5+y,z
0.5+x,0.5-y,0.5+z

loop_
_atom_site_aniso_label
_atom_site_aniso_U_11
_atom_site_aniso_U_22
_atom_site_aniso_U_33
_atom_site_aniso_U_12
_atom_site_aniso_U_13
_atom_site_aniso_U_23
Ho1 0.0582(3) 0.0569(2) 0.0583(2) -0.0055(2) 0.0103(2) 0.0043(2)
Ho2 0.0561(2) 0.0545(2) 0.0554(2) -0.0034(2) 0.0073(2) -0.0035(2)
O11 0.087(5) 0.059(4) 0.070(4) 0.001(4) 0.018(4) 0.000(3)
O21 0.172(10) 0.089(6) 0.103(7) 0.003(6) 0.075(7) 0.011(5)
O12 0.065(4) 0.067(4) 0.063(4) -0.007(4) 0.014(3) -0.005(3)
O22 0.087(6) 0.095(6) 0.088(5) -0.005(5) 0.022(5) -0.035(5)
O13 0.066(4) 0.068(4) 0.069(4) -0.003(4) 0.010(4) 0.005(3)
O23 0.081(5) 0.098(6) 0.091(5) 0.021(5) 0.024(4) 0.041(5)
O14 0.067(4) 0.069(4) 0.063(4) -0.001(4) 0.001(3) -0.006(3)
O24 0.102(6) 0.071(4) 0.079(5) 0.016(4) 0.007(5) -0.011(4)
O15 0.068(4) 0.087(5) 0.057(4) 0.000(4) 0.005(3) 0.006(3)
O25 0.074(5) 0.100(6) 0.088(5) 0.025(4) 0.020(4) -0.001(4)
O16 0.072(4) 0.062(4) 0.063(4) 0.000(4) 0.006(3) -0.004(3)
O26 0.071(5) 0.103(6) 0.093(6) 0.011(5) -0.020(4) -0.018(5)
O17 0.079(5) 0.060(4) 0.079(5) -0.014(4) 0.014(4) 0.006(3)
O27 0.074(5) 0.068(4) 0.063(4) -0.011(4) 0.013(4) 0.004(3)
O18 0.062(4) 0.071(4) 0.060(4) -0.007(3) 0.007(3) -0.002(3)
O28 0.079(5) 0.067(4) 0.074(5) -0.005(4) 0.013(4) 0.002(4)
OW1 0.075(5) 0.082(4) 0.077(4) 0.003(4) 0.016(4) 0.002(4)
OW2 0.105(7) 0.093(6) 0.096(6) -0.015(5) 0.024(5) -0.004(5)
OW3 0.079(5) 0.087(6) 0.093(6) -0.013(4) 0.004(4) 0.001(4)
OW4 0.094(6) 0.088(6) 0.098(6) 0.010(5) 0.030(5) 0.013(5)
OW5 0.158(11) 0.188(13) 0.155(11) 0.035(10) 0.041(9) 0.006(10)
OW6 0.136(11) 0.213(14) 0.204(14) 0.046(11) 0.065(10) -0.025(12)
N1 0.075(6) 0.071(6) 0.074(6) -0.001(5) 0.018(5) 0.006(4)
N2 0.076(6) 0.073(5) 0.055(4) -0.011(5) 0.004(4) -0.004(4)
N3 0.057(5) 0.065(5) 0.069(5) 0.003(4) 0.011(4) 0.015(4)
N4 0.058(5) 0.076(6) 0.062(5) 0.002(5) 0.005(4) -0.007(4)
N5 0.065(5) 0.074(5) 0.068(5) -0.004(4) 0.012(4) 0.010(4)
N6 0.064(5) 0.070(5) 0.067(5) -0.002(4) 0.012(4) -0.005(4)
N7 0.068(5) 0.060(4) 0.063(5) -0.009(4) 0.012(4) -0.002(4)
N8 0.062(5) 0.073(5) 0.070(5) -0.011(4) 0.004(4) 0.007(4)
N9 0.086(7) 0.084(6) 0.077(6) 0.001(5) 0.025(5) 0.004(5)
N10 0.079(6) 0.074(5) 0.075(6) 0.005(5) 0.006(5) -0.005(4)
C1 0.070(6) 0.071(6) 0.073(6) 0.013(6) 0.011(5) 0.000(5)
C2 0.078(8) 0.099(8) 0.077(7) 0.013(7) 0.010(6) 0.025(6)
C11 0.083(8) 0.082(7) 0.081(7) -0.011(7) 0.022(6) 0.008(6)
C21 0.110(12) 0.086(10) 0.132(12) 0.003(8) 0.055(10) 0.030(9)
C31 0.162(16) 0.077(8) 0.139(13) 0.014(10) 0.078(13) -0.005(9)
C41 0.164(15) 0.066(7) 0.095(9) 0.007(8) 0.057(10) 0.005(6)
C51 0.069(7) 0.073(6) 0.074(6) 0.003(5) 0.021(5) -0.002(5)
C61 0.092(9) 0.078(7) 0.064(6) -0.002(7) 0.029(6) 0.005(5)
C12 0.082(8) 0.067(6) 0.087(7) -0.022(6) 0.016(6) -0.013(5)
C22 0.068(8) 0.117(11) 0.100(10) -0.013(7) 0.021(7) -0.023(8)
C32 0.072(8) 0.127(11) 0.121(11) -0.029(8) 0.051(8) -0.018(9)
C42 0.097(9) 0.085(8) 0.087(8) -0.018(7) 0.032(7) -0.020(6)
C52 0.058(6) 0.077(7) 0.064(6) -0.011(5) 0.008(5) 0.000(5)
C62 0.075(7) 0.065(6) 0.070(6) 0.004(5) 0.015(6) 0.004(5)
C13 0.053(6) 0.085(7) 0.078(6) -0.001(6) 0.007(5) 0.016(5)
C23 0.073(8) 0.112(10) 0.103(9) 0.010(8) 0.028(7) 0.024(9)
C33 0.085(9) 0.129(11) 0.112(10) 0.037(9) 0.012(8) 0.028(9)
C43 0.069(7) 0.100(9) 0.086(8) 0.007(7) 0.011(6) 0.026(7)
C53 0.070(7) 0.062(6) 0.066(6) -0.005(5) 0.016(5) 0.005(5)
C63 0.077(7) 0.066(6) 0.065(6) 0.010(6) 0.003(6) -0.002(5)
C14 0.075(7) 0.072(7) 0.070(6) -0.021(6) 0.009(6) -0.007(5)
C24 0.071(7) 0.099(9) 0.075(7) -0.023(7) -0.013(6) 0.015(7)
C34 0.052(6) 0.092(8) 0.107(9) 0.003(6) -0.003(6) -0.003(7)
C44 0.082(8) 0.073(7) 0.088(8) 0.019(6) 0.023(7) -0.003(6)
C54 0.052(5) 0.067(6) 0.073(6) 0.004(5) 0.015(5) 0.008(5)
C64 0.073(7) 0.064(6) 0.060(6) 0.007(6) 0.013(5) -0.003(5)
C25 0.096(10) 0.121(11) 0.089(9) -0.003(9) 0.008(8) 0.025(8)
C15 0.068(7) 0.112(9) 0.086(8) -0.011(7) 0.012(6) 0.039(7)
C35 0.100(11) 0.100(10) 0.105(10) 0.012(8) 0.002(8) 0.043(8)
C45 0.076(8) 0.073(7) 0.086(8) 0.007(6) 0.017(7) -0.004(6)
C55 0.061(6) 0.078(6) 0.069(6) 0.001(6) 0.010(5) 0.004(5)
C65 0.069(7) 0.070(6) 0.070(6) -0.003(5) 0.015(5) -0.006(5)
C16 0.080(8) 0.060(6) 0.084(7) -0.005(6) 0.015(6) 0.000(5)
C26 0.110(11) 0.080(8) 0.086(8) 0.017(8) 0.023(8) 0.006(6)
C36 0.111(11) 0.088(9) 0.104(10) 0.042(8) 0.002(9) 0.000(7)
C46 0.071(8) 0.099(9) 0.088(8) 0.007(7) -0.003(6) -0.002(7)
C56 0.064(6) 0.073(6) 0.058(5) -0.005(5) 0.006(5) -0.002(5)
C66 0.074(7) 0.081(7) 0.061(6) 0.003(6) 0.004(5) 0.004(5)
C17 0.101(9) 0.080(7) 0.071(6) -0.019(7) 0.032(6) -0.004(5)
C27 0.102(9) 0.097(8) 0.068(7) -0.021(8) 0.018(6) -0.004(6)
C37 0.134(11) 0.099(9) 0.065(7) -0.013(9) 0.027(7) -0.016(6)
C47 0.107(10) 0.077(7) 0.080(8) -0.011(7) 0.009(7) -0.004(6)
C57 0.061(6) 0.059(5) 0.067(6) -0.007(5) 0.006(5) 0.002(5)
C67 0.056(6) 0.060(6) 0.064(6) -0.004(5) 0.014(5) 0.000(5)
C18 0.108(9) 0.074(7) 0.061(6) -0.016(7) 0.012(6) -0.006(5)
C28 0.094(8) 0.096(8) 0.061(6) 0.007(7) 0.016(6) -0.005(6)
C38 0.097(9) 0.103(9) 0.071(7) -0.015(8) 0.020(6) -0.001(6)
C48 0.093(9) 0.093(8) 0.064(6) -0.022(7) 0.015(6) 0.003(6)
C58 0.065(6) 0.056(5) 0.062(5) 0.003(5) 0.010(5) 0.007(4)
C68 0.053(6) 0.068(6) 0.069(6) -0.009(5) -0.001(5) -0.014(5)

loop_
_atom_site_label
_atom_site_type_symbol
_atom_site_fract_x
_atom_site_fract_y
_atom_site_fract_z
_atom_site_U_iso_or_equiv
_atom_site_refinement_flags
Ho1 Ho 0 0.21190(10) 0 0.0577(2) .
Ho2 Ho 0.18980(10) 0.47680(10) -0.02750(10) 0.0555(2) .
O11 O 0.0642(6) 0.2140(4) -0.1011(4) 0.072(3) .
O21 O 0.1458(10) 0.1838(5) -0.1808(6) 0.116(5) .
O12 O 0.1813(6) 0.5251(4) 0.0758(4) 0.065(3) .
O22 O 0.1044(7) 0.5681(5) 0.1534(5) 0.089(4) .
O13 O 0.0264(6) 0.1393(4) 0.0873(4) 0.068(3) .
O23 O 0.1314(7) 0.0869(5) 0.1652(5) 0.089(4) .
O14 O 0.2603(6) 0.3941(4) -0.0808(4) 0.067(3) .
O24 O 0.3675(7) 0.3153(4) -0.0794(4) 0.085(4) .
O15 O -0.1425(6) 0.2442(4) 0.0433(4) 0.071(3) .
O25 O -0.3040(7) 0.2693(5) 0.0308(5) 0.086(4) .
O16 O 0.0686(6) 0.4560(4) -0.1199(4) 0.066(3) .
O26 O -0.0660(7) 0.4796(5) -0.1928(5) 0.093(4) .
O17 O 0.1686(7) 0.3888(4) 0.0349(4) 0.073(3) .
O27 O 0.0713(6) 0.3105(4) -0.0086(4) 0.068(3) .
O18 O 0.2983(6) 0.5633(4) -0.0104(4) 0.065(3) .
O28 O 0.3727(7) 0.6452(4) -0.0443(4) 0.073(3) .
OW1 O -0.5050(6) 0.1188(4) -0.7582(4) 0.078(3) .
OW2 O -0.7475(8) -0.1457(5) -0.7778(5) 0.097(4) .
OW3 O -0.7468(7) -0.0123(5) -0.7759(5) 0.088(4) .
OW4 O -0.1734(8) -0.1184(5) -0.3682(5) 0.092(4) .
OW5 O -0.0263(12) -0.0768(7) -0.2630(8) 0.166(7) .
OW6 O -0.0295(11) -0.1773(8) -0.1888(9) 0.180(8) .
N1 N 0.0675(8) 0.1011(5) -0.0488(5) 0.073(4) .
N2 N 0.0144(7) 0.4727(4) 0.0152(4) 0.069(3) .
N3 N 0.1800(7) 0.1942(4) 0.0424(5) 0.064(3) .
N4 N 0.3631(8) 0.4400(5) 0.0329(5) 0.066(4) .
N5 N -0.1311(7) 0.2748(4) -0.0822(5) 0.069(4) .
N6 N 0.0845(7) 0.5706(5) -0.0706(5) 0.067(4) .
N7 N 0.0482(7) 0.2720(4) 0.1140(5) 0.064(3) .
N8 N 0.2589(7) 0.5188(5) -0.1350(5) 0.069(4) .
N9 N -0.2524(8) 0.2356(5) -0.8385(6) 0.081(4) .
N10 N -0.3467(8) 0.1800(5) -0.6838(5) 0.077(4) .
C1 C -0.3284(9) 0.2146(6) -0.7976(6) 0.072(4) .
H1C1 H -0.3706(9) 0.2490(6) -0.7902(6) 0.10(2) R
H2C1 H -0.3687(9) 0.1822(6) -0.8214(6) 0.10(2) R
C2 C -0.2764(10) 0.1901(7) -0.7305(6) 0.085(5) .
H1C2 H -0.2266(10) 0.2197(7) -0.7110(6) 0.10(2) R
H2C2 H -0.2445(10) 0.1514(7) -0.7376(6) 0.10(2) R
C11 C 0.0624(10) 0.0452(6) -0.0260(7) 0.081(5) .
H11 H 0.0359(10) 0.0399(6) 0.0152(7) 0.100(8) R
C21 C 0.0926(12) -0.0081(7) -0.0567(9) 0.105(7) .
H21 H 0.0898(12) -0.0484(7) -0.0364(9) 0.100(8) R
C31 C 0.1260(15) -0.0010(7) -0.1164(10) 0.120(8) .
H31 H 0.1457(15) -0.0365(7) -0.1402(10) 0.100(8) R
C41 C 0.1314(14) 0.0581(6) -0.1424(8) 0.104(7) .
H41 H 0.1546(14) 0.0643(6) -0.1846(8) 0.100(8) R
C51 C 0.1033(9) 0.1076(6) -0.1072(6) 0.071(4) .
C61 C 0.1059(11) 0.1732(6) -0.1319(6) 0.076(5) .
C12 C -0.0695(10) 0.4392(5) -0.0112(7) 0.079(5) .
H12 H -0.0718(10) 0.4200(5) -0.0546(7) 0.100(8) R
C22 C -0.1503(10) 0.4319(7) 0.0216(8) 0.094(6) .
H22 H -0.2078(10) 0.4086(7) 0.0007(8) 0.100(8) R
C32 C -0.1488(11) 0.4571(8) 0.0822(8) 0.103(7) .
H32 H -0.2042(11) 0.4510(8) 0.1059(8) 0.100(8) R
C42 C -0.0665(11) 0.4926(6) 0.1115(7) 0.088(6) .
H42 H -0.0639(11) 0.5118(6) 0.1550(7) 0.100(8) R
C52 C 0.0110(9) 0.4989(6) 0.0753(6) 0.067(4) .
C62 C 0.1055(10) 0.5339(5) 0.1044(6) 0.070(4) .
C13 C 0.2568(8) 0.2213(6) 0.0188(6) 0.072(4) .
H13 H 0.2416(8) 0.2513(6) -0.0169(6) 0.100(8) R
C23 C 0.3559(11) 0.2084(8) 0.0428(8) 0.094(6) .
H23 H 0.4085(11) 0.2286(8) 0.0242(8) 0.100(8) R
C33 C 0.3781(12) 0.1644(8) 0.0961(8) 0.109(7) .
H33 H 0.4463(12) 0.1545(8) 0.1149(8) 0.100(8) R
C43 C 0.2980(10) 0.1358(7) 0.1204(7) 0.085(5) .
H43 H 0.3103(10) 0.1055(7) 0.1560(7) 0.100(8) R
C53 C 0.2026(9) 0.1518(5) 0.0926(6) 0.065(4) .
C63 C 0.1160(10) 0.1230(6) 0.1181(6) 0.070(4) .
C14 C 0.4123(10) 0.4659(6) 0.0891(6) 0.073(5) .
H14 H 0.3860(10) 0.5025(6) 0.1073(6) 0.100(8) R
C24 C 0.5029(10) 0.4395(7) 0.1219(7) 0.085(5) .
H24 H 0.5367(10) 0.4569(7) 0.1636(7) 0.100(8) R
C34 C 0.5425(9) 0.3892(7) 0.0942(7) 0.086(5) .
H34 H 0.6061(9) 0.3723(7) 0.1146(7) 0.100(8) R
C44 C 0.4891(10) 0.3632(6) 0.0364(7) 0.080(5) .
H44 H 0.5148(10) 0.3273(6) 0.0166(7) 0.100(8) R
C54 C 0.3984(8) 0.3889(5) 0.0066(6) 0.063(4) .
C64 C 0.3427(9) 0.3646(6) -0.0554(6) 0.066(4) .
C15 C -0.1230(10) 0.2935(7) -0.1436(7) 0.089(5) .
H15 H -0.0596(10) 0.2875(7) -0.1582(7) 0.100(8) R
C25 C -0.1966(12) 0.3201(8) -0.1872(8) 0.103(6) .
H25 H -0.1853(12) 0.3328(8) -0.2313(8) 0.100(8) R
C35 C -0.2890(12) 0.3291(7) -0.1678(8) 0.103(7) .
H35 H -0.3436(12) 0.3474(7) -0.1982(8) 0.100(8) R
C45 C -0.3008(11) 0.3112(6) -0.1037(7) 0.078(5) .
H45 H -0.3633(11) 0.3175(6) -0.0880(7) 0.100(8) R
C55 C -0.2169(9) 0.2829(6) -0.0609(6) 0.069(4) .
C65 C -0.2223(10) 0.2625(5) 0.0098(6) 0.069(4) .
C16 C 0.0945(10) 0.6290(5) -0.0464(7) 0.075(5) .
H16 H 0.1503(10) 0.6383(5) -0.0115(7) 0.100(8) R
C26 C 0.0287(12) 0.6760(7) -0.0690(7) 0.091(6) .
H26 H 0.0402(12) 0.7176(7) -0.0521(7) 0.100(8) R
C36 C -0.0543(13) 0.6620(7) -0.1165(8) 0.103(6) .
H36 H -0.1051(13) 0.6927(7) -0.1307(8) 0.100(8) R
C46 C -0.0626(10) 0.6010(7) -0.1441(7) 0.088(5) .
H46 H -0.1167(10) 0.5903(7) -0.1796(7) 0.100(8) R
C56 C 0.0066(9) 0.5589(6) -0.1193(6) 0.065(4) .
C66 C 0.0013(10) 0.4935(6) -0.1463(6) 0.072(4) .
C17 C 0.0290(10) 0.2556(6) 0.1738(6) 0.082(5) .
H17 H -0.0034(10) 0.2163(6) 0.1774(6) 0.100(8) R
C27 C 0.0521(11) 0.2909(7) 0.2315(6) 0.089(5) .
H27 H 0.0349(11) 0.2771(7) 0.2736(6) 0.100(8) R
C37 C 0.1014(12) 0.3473(7) 0.2267(6) 0.098(6) .
H37 H 0.1198(12) 0.3735(7) 0.2654(6) 0.100(8) R
C47 C 0.1222(11) 0.3636(6) 0.1651(7) 0.089(5) .
H47 H 0.1570(11) 0.4018(6) 0.1601(7) 0.100(8) R
C57 C 0.0938(9) 0.3256(5) 0.1096(6) 0.063(4) .
C67 C 0.1126(8) 0.3424(5) 0.0399(6) 0.060(4) .
C18 C 0.2416(11) 0.4916(6) -0.1953(6) 0.081(5) .
H18 H 0.2016(11) 0.4545(6) -0.2020(6) 0.100(8) R
C28 C 0.2817(10) 0.5174(7) -0.2491(6) 0.083(5) .
H28 H 0.2672(10) 0.4989(7) -0.2932(6) 0.100(8) R
C38 C 0.3417(11) 0.5689(7) -0.2388(7) 0.090(5) .
H38 H 0.3733(11) 0.5851(7) -0.2747(7) 0.100(8) R
C48 C 0.3560(11) 0.5968(7) -0.1772(6) 0.083(5) .
H48 H 0.3942(11) 0.6345(7) -0.1692(6) 0.100(8) R
C58 C 0.3132(8) 0.5687(5) -0.1257(5) 0.061(4) .
C68 C 0.3313(8) 0.5940(6) -0.0541(6) 0.064(4) .
H1W2 H -0.755(9) -0.105(3) -0.798(4) 0.086(13) D
H2W2 H -0.773(8) -0.142(4) -0.736(3) 0.086(13) D
H1W3 H -0.710(7) -0.003(5) -0.732(3) 0.086(13) D
H2W3 H -0.796(6) 0.020(4) -0.785(5) 0.086(13) D
H1W4 H -0.138(6) -0.117(6) -0.406(4) 0.086(13) D
H2W4 H -0.241(4) -0.108(5) -0.387(4) 0.086(13) D
H1N0 H -0.316(6) 0.158(3) -0.645(3) 0.086(13) D
H2N0 H -0.401(5) 0.154(3) -0.704(4) 0.086(13) D
H3N0 H -0.378(6) 0.215(3) -0.667(4) 0.086(13) D

loop_
_atom_type_symbol
_atom_type_scat_dispersion_real
_atom_type_scat_dispersion_imag
_atom_type_scat_source
C 0.002 0.002 International_Tables_Vol_IV_Table_2.2B
H 0 0 International_Tables_Vol_IV_Table_2.2B
O 0.008 0.006 International_Tables_Vol_IV_Table_2.2B
N 0.004 0.003 International_Tables_Vol_IV_Table_2.2B
Ho -0.66600 4.6780 International_Tables_Vol_IV_Table_2.2B

loop_
_geom_bond_atom_site_label_1
_geom_bond_atom_site_label_2
_geom_bond_site_symmetry_2
_geom_bond_distance
_geom_bond_publ_flag
Ho1 O11 . 2.334(7) yes
Ho1 O13 . 2.328(7) yes
Ho1 O15 . 2.346(8) yes
Ho1 O27 . 2.348(7) yes
Ho1 O28 3_445 2.301(8) yes
Ho1 N1 . 2.785(10) yes
Ho1 N3 . 2.470(9) yes
Ho1 N5 . 2.592(9) yes
Ho1 N7 . 2.612(9) yes
Ho2 O12 . 2.338(7) yes
Ho2 O14 . 2.356(7) yes
Ho2 O16 . 2.304(7) yes
Ho2 O17 . 2.313(7) yes
Ho2 O18 . 2.358(7) yes
Ho2 N2 . 2.653(9) yes
Ho2 N4 . 2.576(9) yes
Ho2 N6 . 2.536(9) yes
Ho2 N8 . 2.647(9) yes
O11 C61 . 1.258(15) no
O21 C61 . 1.216(17) no
O12 C62 . 1.268(14) no
O22 C62 . 1.229(14) no
O13 C63 . 1.312(14) no
O23 C63 . 1.213(14) no
O14 C64 . 1.309(14) no
O24 C64 . 1.234(14) no
O15 C65 . 1.237(14) no
O25 C65 . 1.255(15) no
O16 C66 . 1.263(14) no
O26 C66 . 1.227(15) no
O17 C67 . 1.266(13) no
O27 C67 . 1.243(13) no
O18 C68 . 1.238(13) no
O28 C68 . 1.236(13) no
OW2 H1W2 . .96(6) no
OW2 H2W2 . .96(8) no
OW3 H1W3 . .96(7) no
OW3 H2W3 . .96(9) no
OW4 H1W4 . .96(7) no
OW4 H2W4 . .96(6) no
N1 C11 . 1.292(16) no
N1 C51 . 1.347(15) no
N2 C12 . 1.372(15) no
N2 C52 . 1.340(13) no
N3 C13 . 1.343(14) no
N3 C53 . 1.356(13) no
N4 C14 . 1.332(15) no
N4 C54 . 1.340(14) no
N5 C15 . 1.315(15) no
N5 C55 . 1.313(14) no
N6 C16 . 1.346(14) no
N6 C56 . 1.336(14) no
N7 C17 . 1.316(14) no
N7 C57 . 1.318(13) no
N8 C18 . 1.329(14) no
N8 C58 . 1.295(13) no
N9 C1 . 1.488(15) no
N10 C2 . 1.458(16) no
N10 H1N0 . .96(6) no
N10 H2N0 . .96(7) no
N10 H3N0 . .96(7) no
C1 H1C1 . .960(16) no
C1 H2C1 . .960(15) no
C1 C2 . 1.506(16) no
C2 H1C2 . .960(19) no
C2 H2C2 . .960(19) no
C11 H11 . .960(18) no
C11 C21 . 1.39(2) no
C21 H21 . .96(2) no
C21 C31 . 1.36(3) no
C31 H31 . .96(2) no
C31 C41 . 1.38(2) no
C41 H41 . .96(2) no
C41 C51 . 1.366(18) no
C51 C61 . 1.498(16) no
C12 H12 . .960(17) no
C12 C22 . 1.374(19) no
C22 H22 . .96(2) no
C22 C32 . 1.33(2) no
C32 H32 . .96(2) no
C32 C42 . 1.40(2) no
C42 H42 . .960(19) no
C42 C52 . 1.376(18) no
C52 C62 . 1.513(16) no
C13 H13 . .960(16) no
C13 C23 . 1.375(17) no
C23 H23 . .96(2) no
C23 C33 . 1.42(2) no
C33 H33 . .96(2) no
C33 C43 . 1.40(2) no
C43 H43 . .960(18) no
C43 C53 . 1.362(17) no
C53 C63 . 1.488(17) no
C14 H14 . .960(16) no
C14 C24 . 1.410(18) no
C24 H24 . .960(18) no
C24 C34 . 1.364(19) no
C34 H34 . .960(18) no
C34 C44 . 1.379(18) no
C44 H44 . .960(17) no
C44 C54 . 1.386(16) no
C54 C64 . 1.441(15) no
C15 H15 . .960(18) no
C15 C25 . 1.34(2) no
C25 H25 . .96(2) no
C25 C35 . 1.38(2) no
C35 H35 . .96(2) no
C35 C45 . 1.38(2) no
C45 H45 . .96(2) no
C45 C55 . 1.440(18) no
C55 C65 . 1.496(15) no
C16 H16 . .960(18) no
C16 C26 . 1.371(18) no
C26 H26 . .960(19) no
C26 C36 . 1.38(2) no
C36 H36 . .96(2) no
C36 C46 . 1.421(19) no
C46 H46 . .960(19) no
C46 C56 . 1.337(17) no
C56 C66 . 1.505(16) no
C17 H17 . .960(17) no
C17 C27 . 1.375(17) no
C27 H27 . .960(17) no
C27 C37 . 1.39(2) no
C37 H37 . .960(18) no
C37 C47 . 1.357(18) no
C47 H47 . .960(19) no
C47 C57 . 1.383(16) no
C57 C67 . 1.506(15) no
C18 H18 . .960(18) no
C18 C28 . 1.400(17) no
C28 H28 . .960(16) no
C28 C38 . 1.367(19) no
C38 H38 . .960(19) no
C38 C48 . 1.358(17) no
C48 H48 . .960(19) no
C48 C58 . 1.402(16) no
C58 C68 . 1.516(14) no
